data_7704872
loop_
_publ_author_name
'Xu, Tian-Yang'
'Nie, Hong-Jiao'
'Li, Jia-Ming'
'Shi, Zhong-Feng'

_publ_section_title
;
 Highly selective sensing of Fe<sup>3+</sup>/Hg<sup>2+</sup> and proton
 conduction using two fluorescent Zn(ii) coordination polymers.
;
_journal_issue 32
_journal_name_full 'Dalton transactions (Cambridge, England : 2003)'
_journal_page_first 11129
_journal_page_last 11141
_journal_paper_doi 10.1039/d0dt02327b
_journal_volume 49
_journal_year 2020
_chemical_formula_moiety 'C50 H36 N12 O12 S2 Zn3, 3(H2 O), H2 O0.5'
_chemical_formula_sum 'C50 H44 N12 O15.5 S2 Zn3'
_chemical_formula_weight 1321.20
_space_group_crystal_system monoclinic
_space_group_IT_number 14
_space_group_name_Hall '-P 2ybc'
_space_group_name_H-M_alt 'P 1 21/c 1'
_atom_sites_solution_hydrogens mixed
_atom_sites_solution_primary dual
_audit_creation_date 2020-06-04
_audit_creation_method
;
Olex2 1.3
(compiled 2020.02.04 svn.rd84adfe8 for OlexSys, GUI svn.r6032)
;
_audit_update_record
;
2020-06-04 deposited with the CCDC.	2020-07-17 downloaded from the CCDC.
;
_cell_angle_alpha 90
_cell_angle_beta 93.7550(10)
_cell_angle_gamma 90
_cell_formula_units_Z 4
_cell_length_a 12.6892(9)
_cell_length_b 18.5404(13)
_cell_length_c 22.1736(16)
_cell_measurement_reflns_used 7761
_cell_measurement_temperature 296.15
_cell_measurement_theta_max 24.17
_cell_measurement_theta_min 2.20
_cell_volume 5205.4(6)
_computing_cell_refinement 'SAINT v8.27A (Bruker, 2012)'
_computing_data_reduction 'SAINT v8.27A (Bruker, 2012)'
_computing_molecular_graphics 'Olex2 1.3 (Dolomanov et al., 2009)'
_computing_publication_material 'Olex2 1.3 (Dolomanov et al., 2009)'
_computing_structure_refinement 'SHELXL 2018/3 (Sheldrick, 2015)'
_computing_structure_solution 'SHELXT 2018/2 (Sheldrick, 2018)'
_diffrn_ambient_temperature 296.15
_diffrn_measured_fraction_theta_full 0.998
_diffrn_measured_fraction_theta_max 0.994
_diffrn_measurement_device_type 'Bruker APEX-II CCD'
_diffrn_measurement_method '\f and \w scans'
_diffrn_radiation_monochromator graphite
_diffrn_radiation_type MoK\a
_diffrn_radiation_wavelength 0.71073
_diffrn_reflns_av_R_equivalents 0.0566
_diffrn_reflns_av_unetI/netI 0.0458
_diffrn_reflns_Laue_measured_fraction_full 0.998
_diffrn_reflns_Laue_measured_fraction_max 0.994
_diffrn_reflns_limit_h_max 15
_diffrn_reflns_limit_h_min -15
_diffrn_reflns_limit_k_max 22
_diffrn_reflns_limit_k_min -22
_diffrn_reflns_limit_l_max 26
_diffrn_reflns_limit_l_min -26
_diffrn_reflns_number 43409
_diffrn_reflns_point_group_measured_fraction_full 0.998
_diffrn_reflns_point_group_measured_fraction_max 0.994
_diffrn_reflns_theta_full 25.242
_diffrn_reflns_theta_max 25.356
_diffrn_reflns_theta_min 1.433
_diffrn_source_current 45.0
_diffrn_source_power 2.25
_diffrn_source_voltage 50.0
_diffrn_standards_number 0
_exptl_absorpt_coefficient_mu 1.536
_exptl_absorpt_correction_type none
_exptl_crystal_colour colorless
_exptl_crystal_density_diffrn 1.686
_exptl_crystal_description block
_exptl_crystal_F_000 2696
_exptl_crystal_size_max 0.25
_exptl_crystal_size_mid 0.2
_exptl_crystal_size_min 0.15
_refine_diff_density_max 0.636
_refine_diff_density_min -0.421
_refine_diff_density_rms 0.075
_refine_ls_extinction_method none
_refine_ls_goodness_of_fit_ref 1.042
_refine_ls_hydrogen_treatment constr
_refine_ls_matrix_type full
_refine_ls_number_parameters 757
_refine_ls_number_reflns 9487
_refine_ls_number_restraints 0
_refine_ls_restrained_S_all 1.042
_refine_ls_R_factor_all 0.0619
_refine_ls_R_factor_gt 0.0380
_refine_ls_shift/su_max 0.000
_refine_ls_shift/su_mean 0.000
_refine_ls_structure_factor_coef Fsqd
_refine_ls_weighting_details 'w=1/[\s^2^(Fo^2^)+(0.0433P)^2^+5.8127P] where P=(Fo^2^+2Fc^2^)/3'
_refine_ls_weighting_scheme calc
_refine_ls_wR_factor_gt 0.0913
_refine_ls_wR_factor_ref 0.1025
_reflns_Friedel_coverage 0.000
_reflns_number_gt 7125
_reflns_number_total 9487
_reflns_threshold_expression 'I > 2\s(I)'
_cod_data_source_file d0dt02327b2.cif
_cod_data_source_block 2
_cod_depositor_comments 'Adding full bibliography for 7704871--7704872.cif.'
_cod_original_formula_sum 'C50 H44 N12 O15.50 S2 Zn3'
_cod_database_code 7704872
_shelx_shelxl_version_number 2018/3
_shelx_space_group_comment
;
The symmetry employed for this shelxl refinement is uniquely defined
by the following loop, which should always be used as a source of
symmetry information in preference to the above space-group names.
They are only intended as comments.
;
_shelx_estimated_absorpt_t_max 0.802
_shelx_estimated_absorpt_t_min 0.700
_olex2_refinement_description
;
1. Fixed Uiso
 At 1.2 times of:
  All C(H) groups
 At 1.5 times of:
  All O(H,H) groups
2. Others
 Fixed Sof: O14(0.5) O15(0.5) H15A(0.5) H15B(0.5) O17(0.5) H17A(0.5) H17B(0.5)
3.a Riding coordinates:
 O13(H13A,H13B), O16(H16A,H16B), O14(H14A,H14B), O15(H15A,H15B), O17(H17A,H17B)
3.b Aromatic/amide H refined with riding coordinates:
 C14(H14), C12(H12), C17(H17), C26(H26), C11(H11), C7(H7), C50(H50), C22(H22),
 C41(H41), C46(H46), C23(H23), C5(H5), C29(H29), C4(H4), C43(H43), C47(H47),
 C35(H35), C34(H34), C20(H20), C44(H44), C40(H40), C36(H36), C37(H37), C38(H38),
  C49(H49), C15(H15), C19(H19), C27(H27), C39(H39), C28(H28), C16(H16),
 C25(H25), C48(H48), C24(H24), C31(H31), C32(H32)
;
_olex2_submission_special_instructions 'No special instructions were received'

loop_
_space_group_symop_operation_xyz
'x, y, z'
'-x, y+1/2, -z+1/2'
'-x, -y, -z'
'x, -y-1/2, z-1/2'

loop_
_atom_site_label
_atom_site_type_symbol
_atom_site_fract_x
_atom_site_fract_y
_atom_site_fract_z
_atom_site_U_iso_or_equiv
_atom_site_adp_type
_atom_site_occupancy
_atom_site_site_symmetry_order
_atom_site_calc_flag
_atom_site_refinement_flags_posn
_atom_site_refinement_flags_adp
_atom_site_refinement_flags_occupancy
_atom_site_disorder_assembly
_atom_site_disorder_group
Zn1 Zn 0.74585(3) 0.59936(2) 0.74123(2) 0.02611(11) Uani 1 1 d . . . . .
Zn3 Zn 0.70437(3) 0.66850(2) 0.93896(2) 0.02658(11) Uani 1 1 d . . . . .
Zn2 Zn 0.22059(3) 0.49220(2) 0.45129(2) 0.02859(11) Uani 1 1 d . . . . .
S2 S 0.23141(7) 0.58414(5) 0.57467(4) 0.0330(2) Uani 1 1 d . . . . .
S1 S 1.25389(8) 0.59340(7) 0.91121(5) 0.0433(3) Uani 1 1 d . . . . .
O9 O 0.61072(19) 0.65177(13) 0.73315(11) 0.0303(6) Uani 1 1 d . . . . .
O7 O 0.72574(18) 0.57837(14) 0.64908(10) 0.0314(6) Uani 1 1 d . . . . .
O1 O 0.76988(19) 0.64172(14) 0.82764(10) 0.0312(6) Uani 1 1 d . . . . .
O3 O 0.89499(19) 0.62100(15) 0.73003(11) 0.0353(6) Uani 1 1 d . . . . .
O10 O 0.2632(2) 0.52854(16) 0.53255(12) 0.0452(7) Uani 1 1 d . . . . .
O8 O 0.6371(2) 0.53710(16) 0.56851(12) 0.0410(7) Uani 1 1 d . . . . .
O2 O 0.8529(2) 0.65514(17) 0.91705(11) 0.0427(7) Uani 1 1 d . . . . .
N1 N 0.6192(2) 0.58004(16) 0.92155(13) 0.0289(7) Uani 1 1 d . . . . .
N11 N -0.2383(2) 0.67358(16) 0.12675(13) 0.0277(7) Uani 1 1 d . . . . .
N2 N 0.5356(2) 0.49214(16) 0.87227(13) 0.0289(7) Uani 1 1 d . . . . .
N12 N -0.2876(2) 0.68135(16) 0.02983(13) 0.0303(7) Uani 1 1 d . . . . .
N4 N 0.3391(2) 0.26325(16) 0.59732(13) 0.0317(7) Uani 1 1 d . . . . .
N6 N 0.0390(2) 0.30772(17) 0.44694(13) 0.0322(7) Uani 1 1 d . . . . .
N3 N 0.3769(3) 0.34780(16) 0.66417(13) 0.0321(7) Uani 1 1 d . . . . .
N9 N 0.1410(2) 0.56479(17) 0.39968(13) 0.0329(7) Uani 1 1 d . . . . .
N7 N -0.2047(3) 0.10941(16) 0.30630(14) 0.0351(8) Uani 1 1 d . . . . .
N5 N 0.1311(2) 0.40623(17) 0.46600(14) 0.0349(8) Uani 1 1 d . . . . .
N10 N 0.0293(2) 0.61528(16) 0.33237(13) 0.0310(7) Uani 1 1 d . . . . .
N8 N -0.2600(3) 0.00692(17) 0.26597(14) 0.0347(8) Uani 1 1 d . . . . .
O11 O 0.2025(3) 0.64984(18) 0.54354(17) 0.0714(11) Uani 1 1 d . . . . .
C1 C 0.8549(3) 0.64238(19) 0.86074(16) 0.0270(8) Uani 1 1 d . . . . .
O6 O 1.3462(2) 0.6208(2) 0.88463(17) 0.0750(11) Uani 1 1 d . . . . .
C8 C 0.6392(3) 0.56978(19) 0.61893(15) 0.0265(8) Uani 1 1 d . . . . .
C10 C 0.5307(3) 0.63545(18) 0.69494(15) 0.0239(7) Uani 1 1 d . . . . .
C14 C 0.4459(3) 0.58079(19) 0.60416(15) 0.0257(8) Uani 1 1 d . . . . .
H14 H 0.451205 0.555098 0.568461 0.031 Uiso 1 1 calc R U . . .
C45 C -0.1782(3) 0.65460(19) 0.18109(16) 0.0283(8) Uani 1 1 d . . . . .
C9 C 0.5379(3) 0.59607(18) 0.64021(15) 0.0238(7) Uani 1 1 d . . . . .
C3 C 0.9708(3) 0.6193(2) 0.77297(16) 0.0288(8) Uani 1 1 d . . . . .
C2 C 0.9584(3) 0.62776(19) 0.83571(16) 0.0263(8) Uani 1 1 d . . . . .
C12 C 0.3398(3) 0.64296(19) 0.67308(15) 0.0271(8) Uani 1 1 d . . . . .
H12 H 0.274150 0.659036 0.683709 0.032 Uiso 1 1 calc R U . . .
C17 C 0.5707(3) 0.56052(19) 0.86952(16) 0.0290(8) Uani 1 1 d . . . . .
H17 H 0.562052 0.590001 0.835620 0.035 Uiso 1 1 calc R U . . .
C26 C 0.3654(3) 0.27651(19) 0.65452(16) 0.0299(8) Uani 1 1 d . . . . .
H26 H 0.374894 0.241375 0.684312 0.036 Uiso 1 1 calc R U . . .
C11 C 0.4286(3) 0.65857(19) 0.70918(16) 0.0270(8) Uani 1 1 d . . . . .
H11 H 0.421823 0.685248 0.744232 0.032 Uiso 1 1 calc R U . . .
C7 C 1.0466(3) 0.62232(19) 0.87673(16) 0.0283(8) Uani 1 1 d . . . . .
H7 H 1.037538 0.627410 0.917794 0.034 Uiso 1 1 calc R U . . .
C18 C 0.4866(3) 0.45289(19) 0.82251(16) 0.0286(8) Uani 1 1 d . . . . .
C13 C 0.3482(3) 0.60256(19) 0.61992(15) 0.0244(7) Uani 1 1 d . . . . .
C42 C -0.0483(3) 0.6248(2) 0.28275(16) 0.0296(8) Uani 1 1 d . . . . .
C21 C 0.4101(3) 0.38229(19) 0.72000(17) 0.0307(8) Uani 1 1 d . . . . .
O5 O 1.2297(3) 0.6252(3) 0.96611(16) 0.1015(17) Uani 1 1 d . . . . .
C50 C -0.2199(3) 0.6526(2) 0.07035(16) 0.0307(8) Uani 1 1 d . . . . .
H50 H -0.165740 0.621453 0.061115 0.037 Uiso 1 1 calc R U . . .
O12 O 0.1544(3) 0.5588(2) 0.61306(15) 0.0825(13) Uani 1 1 d . . . . .
C22 C 0.3796(3) 0.4526(2) 0.73013(18) 0.0368(9) Uani 1 1 d . . . . .
H22 H 0.332986 0.475953 0.702475 0.044 Uiso 1 1 calc R U . . .
C41 C 0.0638(3) 0.5533(2) 0.35811(17) 0.0350(9) Uani 1 1 d . . . . .
H41 H 0.036707 0.507985 0.347873 0.042 Uiso 1 1 calc R U . . .
C30 C -0.0210(3) 0.2549(2) 0.41233(16) 0.0313(8) Uani 1 1 d . . . . .
C46 C -0.1754(3) 0.7005(2) 0.23025(16) 0.0340(9) Uani 1 1 d . . . . .
H46 H -0.216765 0.741922 0.228857 0.041 Uiso 1 1 calc R U . . .
C23 C 0.4188(3) 0.4880(2) 0.78170(18) 0.0359(9) Uani 1 1 d . . . . .
H23 H 0.399378 0.535523 0.788680 0.043 Uiso 1 1 calc R U . . .
C5 C 1.1594(3) 0.6030(2) 0.79657(17) 0.0355(9) Uani 1 1 d . . . . .
H5 H 1.226526 0.595374 0.783273 0.043 Uiso 1 1 calc R U . . .
C29 C 0.0960(3) 0.3605(2) 0.42339(17) 0.0363(9) Uani 1 1 d . . . . .
H29 H 0.108986 0.364433 0.382729 0.044 Uiso 1 1 calc R U . . .
C4 C 1.0746(3) 0.6075(2) 0.75570(16) 0.0323(9) Uani 1 1 d . . . . .
H4 H 1.085573 0.602610 0.714840 0.039 Uiso 1 1 calc R U . . .
C43 C -0.0536(3) 0.5772(2) 0.23482(17) 0.0376(9) Uani 1 1 d . . . . .
H43 H -0.012326 0.535682 0.236509 0.045 Uiso 1 1 calc R U . . .
O4 O 1.2610(4) 0.5156(2) 0.9155(2) 0.0955(15) Uani 1 1 d . . . . .
C6 C 1.1459(3) 0.6097(2) 0.85837(17) 0.0323(9) Uani 1 1 d . . . . .
C47 C -0.1117(3) 0.6851(2) 0.28135(17) 0.0365(9) Uani 1 1 d . . . . .
H47 H -0.111586 0.715360 0.314802 0.044 Uiso 1 1 calc R U . . .
C35 C -0.0350(3) 0.2640(2) 0.35065(17) 0.0365(9) Uani 1 1 d . . . . .
H35 H -0.002484 0.302255 0.332076 0.044 Uiso 1 1 calc R U . . .
C34 C -0.0974(3) 0.2162(2) 0.31643(17) 0.0358(9) Uani 1 1 d . . . . .
H34 H -0.107679 0.222555 0.274861 0.043 Uiso 1 1 calc R U . . .
C20 C 0.4744(3) 0.3464(2) 0.76240(18) 0.0378(10) Uani 1 1 d . . . . .
H20 H 0.492416 0.298468 0.756144 0.045 Uiso 1 1 calc R U . . .
C44 C -0.1199(3) 0.5911(2) 0.18437(17) 0.0369(9) Uani 1 1 d . . . . .
H44 H -0.125644 0.558183 0.152709 0.044 Uiso 1 1 calc R U . . .
C40 C 0.0903(3) 0.6697(2) 0.35898(17) 0.0352(9) Uani 1 1 d . . . . .
H40 H 0.085355 0.718670 0.350174 0.042 Uiso 1 1 calc R U . . .
C36 C -0.2575(3) 0.1254(2) 0.25166(18) 0.0397(10) Uani 1 1 d . . . . .
H36 H -0.267858 0.170935 0.234682 0.048 Uiso 1 1 calc R U . . .
C37 C -0.2909(3) 0.0623(2) 0.22783(18) 0.0387(9) Uani 1 1 d . . . . .
H37 H -0.329356 0.056877 0.190930 0.046 Uiso 1 1 calc R U . . .
C38 C -0.2092(3) 0.0374(2) 0.31310(18) 0.0375(9) Uani 1 1 d . . . . .
H38 H -0.180291 0.012400 0.346592 0.045 Uiso 1 1 calc R U . . .
C49 C -0.3540(3) 0.7234(2) 0.06205(17) 0.0423(10) Uani 1 1 d . . . . .
H49 H -0.410459 0.750258 0.045244 0.051 Uiso 1 1 calc R U . . .
C33 C -0.1443(3) 0.1593(2) 0.34380(18) 0.0369(9) Uani 1 1 d . . . . .
C15 C 0.6149(4) 0.5212(2) 0.95914(18) 0.0447(11) Uani 1 1 d . . . . .
H15 H 0.642004 0.519500 0.999112 0.054 Uiso 1 1 calc R U . . .
C19 C 0.5122(3) 0.3815(2) 0.81404(18) 0.0371(9) Uani 1 1 d . . . . .
H19 H 0.554719 0.357152 0.843111 0.044 Uiso 1 1 calc R U . . .
C27 C 0.0944(3) 0.3807(3) 0.51865(19) 0.0529(13) Uani 1 1 d . . . . .
H27 H 0.106902 0.401776 0.556493 0.064 Uiso 1 1 calc R U . . .
C39 C 0.1581(3) 0.6383(2) 0.40007(17) 0.0381(9) Uani 1 1 d . . . . .
H39 H 0.208611 0.662367 0.424850 0.046 Uiso 1 1 calc R U . . .
C28 C 0.0381(4) 0.3209(3) 0.50734(19) 0.0560(13) Uani 1 1 d . . . . .
H28 H 0.004491 0.293419 0.535427 0.067 Uiso 1 1 calc R U . . .
C16 C 0.5656(4) 0.4668(2) 0.92930(18) 0.0474(11) Uani 1 1 d . . . . .
H16 H 0.553881 0.420839 0.944175 0.057 Uiso 1 1 calc R U . . .
O13 O 1.3739(4) 0.7594(2) 0.8372(2) 0.1004(15) Uani 1 1 d . . . . .
H13A H 1.356316 0.719837 0.853167 0.151 Uiso 1 1 d R U . . .
H13B H 1.390186 0.786887 0.867067 0.151 Uiso 1 1 d R U . . .
C25 C 0.3340(4) 0.3295(2) 0.56901(19) 0.0510(12) Uani 1 1 d . . . . .
H25 H 0.318004 0.336949 0.527950 0.061 Uiso 1 1 calc R U . . .
C48 C -0.3248(3) 0.7198(2) 0.12145(17) 0.0420(10) Uani 1 1 d . . . . .
H48 H -0.356093 0.743369 0.152669 0.050 Uiso 1 1 calc R U . . .
C24 C 0.3555(4) 0.3813(2) 0.6098(2) 0.0573(14) Uani 1 1 d . . . . .
H24 H 0.355956 0.430686 0.602590 0.069 Uiso 1 1 calc R U . . .
C31 C -0.0683(4) 0.1980(3) 0.43929(19) 0.0599(14) Uani 1 1 d . . . . .
H31 H -0.058633 0.191578 0.480887 0.072 Uiso 1 1 calc R U . . .
C32 C -0.1303(5) 0.1502(3) 0.4051(2) 0.0638(15) Uani 1 1 d . . . . .
H32 H -0.162471 0.111760 0.423626 0.077 Uiso 1 1 calc R U . . .
O16 O 0.8928(5) 0.5176(3) 0.9859(3) 0.163(3) Uani 1 1 d . . . . .
H16A H 0.917066 0.523997 1.022175 0.244 Uiso 1 1 d R U . . .
H16B H 0.882476 0.559907 0.972055 0.244 Uiso 1 1 d R U . . .
O14 O 1.4092(6) 0.8616(6) 0.9303(5) 0.128(4) Uani 0.5 1 d . . P . .
H14A H 1.406465 0.830157 0.958106 0.192 Uiso 1 1 d R U . . .
H14B H 1.415465 0.903287 0.946075 0.192 Uiso 1 1 d R U . . .
O15 O 1.395(2) 0.7423(11) 0.9923(10) 0.38(2) Uani 0.5 1 d . . P A 1
H15A H 1.461645 0.741668 0.999891 0.569 Uiso 0.5 1 d R U P A 1
H15B H 1.376055 0.783538 1.004471 0.569 Uiso 0.5 1 d R U P A 1
O17 O 1.3552(10) 0.7296(7) 1.0388(7) 0.174(9) Uani 0.5 1 d . . P B 2
H17A H 1.316953 0.697945 1.020307 0.261 Uiso 0.5 1 d R U P B 2
H17B H 1.413773 0.708445 1.047177 0.261 Uiso 0.5 1 d R U P B 2

loop_
_atom_site_aniso_label
_atom_site_aniso_U_11
_atom_site_aniso_U_22
_atom_site_aniso_U_33
_atom_site_aniso_U_23
_atom_site_aniso_U_13
_atom_site_aniso_U_12
Zn1 0.0239(2) 0.0303(2) 0.0236(2) -0.00089(17) -0.00245(17) 0.00313(18)
Zn3 0.0280(2) 0.0284(2) 0.0227(2) -0.00026(17) -0.00314(17) 0.00151(18)
Zn2 0.0237(2) 0.0357(3) 0.0255(2) -0.00662(18) -0.00423(17) 0.00513(18)
S2 0.0228(5) 0.0463(6) 0.0291(5) -0.0157(4) -0.0036(4) 0.0042(4)
S1 0.0297(5) 0.0641(8) 0.0347(6) 0.0002(5) -0.0081(4) 0.0021(5)
O9 0.0249(13) 0.0373(15) 0.0273(13) -0.0104(11) -0.0086(11) 0.0067(11)
O7 0.0209(13) 0.0486(16) 0.0241(13) -0.0031(11) -0.0028(10) 0.0035(11)
O1 0.0254(13) 0.0430(16) 0.0246(13) -0.0058(11) -0.0035(11) 0.0045(11)
O3 0.0233(13) 0.0592(18) 0.0229(13) 0.0040(12) -0.0034(11) -0.0027(12)
O10 0.0399(16) 0.0536(18) 0.0402(16) -0.0252(14) -0.0121(13) 0.0124(14)
O8 0.0269(14) 0.0639(19) 0.0317(15) -0.0224(13) -0.0015(12) 0.0092(13)
O2 0.0238(14) 0.078(2) 0.0259(14) -0.0148(14) -0.0006(11) 0.0070(14)
N1 0.0309(17) 0.0329(17) 0.0221(15) -0.0018(13) -0.0051(13) -0.0027(14)
N11 0.0287(16) 0.0304(17) 0.0234(15) -0.0005(13) -0.0020(13) 0.0044(13)
N2 0.0318(17) 0.0312(17) 0.0231(15) -0.0002(13) -0.0019(13) -0.0041(14)
N12 0.0323(17) 0.0363(18) 0.0217(15) 0.0013(13) -0.0027(13) 0.0045(14)
N4 0.0394(19) 0.0274(17) 0.0272(16) -0.0014(13) -0.0072(14) -0.0016(14)
N6 0.0321(17) 0.0377(19) 0.0271(16) -0.0018(14) 0.0043(14) -0.0033(15)
N3 0.0432(19) 0.0247(17) 0.0280(16) -0.0018(13) -0.0014(14) -0.0006(14)
N9 0.0294(17) 0.039(2) 0.0289(17) -0.0047(14) -0.0048(14) 0.0044(14)
N7 0.046(2) 0.0257(17) 0.0341(18) 0.0001(14) 0.0072(15) -0.0082(15)
N5 0.0305(17) 0.042(2) 0.0322(17) -0.0086(15) -0.0015(14) -0.0010(15)
N10 0.0378(18) 0.0307(18) 0.0235(16) -0.0034(13) -0.0051(14) 0.0041(14)
N8 0.0417(19) 0.0313(18) 0.0314(17) -0.0011(14) 0.0040(15) -0.0056(15)
O11 0.073(2) 0.051(2) 0.083(3) -0.0144(18) -0.046(2) 0.0282(18)
C1 0.027(2) 0.028(2) 0.0259(19) -0.0023(15) -0.0009(16) 0.0007(15)
O6 0.0316(18) 0.113(3) 0.079(3) 0.015(2) -0.0096(17) -0.0044(19)
C8 0.0260(19) 0.0268(19) 0.0267(19) 0.0004(15) 0.0018(15) 0.0025(15)
C10 0.0260(18) 0.0221(18) 0.0229(17) 0.0006(14) -0.0032(15) 0.0013(15)
C14 0.0285(19) 0.030(2) 0.0177(17) -0.0062(14) -0.0014(14) -0.0001(16)
C45 0.0279(19) 0.030(2) 0.0256(18) 0.0025(15) -0.0057(15) -0.0001(16)
C9 0.0237(18) 0.0243(18) 0.0233(17) -0.0019(14) 0.0017(14) 0.0017(15)
C3 0.0264(19) 0.030(2) 0.030(2) 0.0057(16) 0.0008(16) -0.0018(16)
C2 0.0254(19) 0.0266(19) 0.0270(18) -0.0010(15) 0.0011(15) 0.0005(15)
C12 0.0234(18) 0.030(2) 0.0275(19) -0.0033(15) 0.0035(15) 0.0047(15)
C17 0.032(2) 0.029(2) 0.0256(19) 0.0011(15) 0.0002(16) -0.0013(16)
C26 0.035(2) 0.026(2) 0.029(2) -0.0010(15) -0.0009(16) -0.0054(16)
C11 0.0272(19) 0.028(2) 0.0257(18) -0.0087(15) 0.0021(15) 0.0022(15)
C7 0.027(2) 0.035(2) 0.0217(18) -0.0013(15) -0.0003(15) -0.0009(16)
C18 0.031(2) 0.029(2) 0.0264(19) -0.0006(15) 0.0017(16) -0.0050(16)
C13 0.0253(18) 0.0278(19) 0.0197(17) -0.0029(14) -0.0017(14) 0.0000(15)
C42 0.032(2) 0.032(2) 0.0241(18) -0.0002(15) -0.0039(16) 0.0016(16)
C21 0.034(2) 0.027(2) 0.031(2) -0.0036(16) 0.0014(17) -0.0055(16)
O5 0.052(2) 0.203(5) 0.046(2) -0.056(3) -0.0220(17) 0.043(3)
C50 0.033(2) 0.031(2) 0.028(2) -0.0026(16) 0.0001(16) 0.0057(16)
O12 0.044(2) 0.151(4) 0.053(2) -0.032(2) 0.0125(17) -0.046(2)
C22 0.040(2) 0.031(2) 0.037(2) -0.0014(17) -0.0113(18) 0.0033(18)
C41 0.040(2) 0.030(2) 0.033(2) -0.0023(17) -0.0081(18) -0.0005(18)
C30 0.035(2) 0.031(2) 0.029(2) -0.0006(16) 0.0053(16) 0.0003(17)
C46 0.039(2) 0.035(2) 0.027(2) -0.0030(16) -0.0024(17) 0.0113(18)
C23 0.039(2) 0.027(2) 0.041(2) -0.0066(17) -0.0034(18) 0.0039(17)
C5 0.0233(19) 0.050(3) 0.034(2) 0.0060(18) 0.0074(17) 0.0044(18)
C29 0.043(2) 0.037(2) 0.029(2) -0.0040(17) 0.0031(18) -0.0086(19)
C4 0.030(2) 0.043(2) 0.0236(18) 0.0039(16) 0.0062(16) 0.0034(17)
C43 0.045(2) 0.029(2) 0.037(2) -0.0012(17) -0.0097(19) 0.0102(18)
O4 0.114(3) 0.059(2) 0.104(3) 0.022(2) -0.067(3) 0.006(2)
C6 0.026(2) 0.040(2) 0.030(2) 0.0020(17) -0.0043(16) 0.0007(17)
C47 0.045(2) 0.036(2) 0.027(2) -0.0071(16) -0.0030(18) 0.0073(19)
C35 0.051(3) 0.032(2) 0.027(2) 0.0035(16) 0.0057(18) -0.0095(19)
C34 0.047(2) 0.036(2) 0.0249(19) -0.0004(17) 0.0054(18) -0.0055(19)
C20 0.049(3) 0.024(2) 0.039(2) -0.0045(17) -0.0040(19) 0.0032(18)
C44 0.050(2) 0.027(2) 0.032(2) -0.0069(16) -0.0104(18) 0.0034(18)
C40 0.045(2) 0.031(2) 0.030(2) -0.0053(17) -0.0023(18) -0.0002(18)
C36 0.047(3) 0.032(2) 0.039(2) 0.0030(18) 0.001(2) -0.0004(19)
C37 0.043(2) 0.036(2) 0.037(2) 0.0004(18) 0.0014(19) -0.0022(19)
C38 0.050(3) 0.028(2) 0.034(2) 0.0040(17) 0.0027(19) -0.0100(19)
C49 0.038(2) 0.058(3) 0.031(2) 0.0059(19) -0.0001(18) 0.020(2)
C33 0.045(2) 0.029(2) 0.038(2) -0.0054(17) 0.0067(19) -0.0065(18)
C15 0.057(3) 0.048(3) 0.028(2) 0.0061(19) -0.006(2) -0.014(2)
C19 0.041(2) 0.030(2) 0.038(2) 0.0001(17) -0.0092(18) 0.0019(18)
C27 0.048(3) 0.083(4) 0.029(2) -0.016(2) 0.009(2) -0.017(3)
C39 0.038(2) 0.045(3) 0.031(2) -0.0078(18) -0.0052(18) -0.0011(19)
C28 0.065(3) 0.077(4) 0.027(2) -0.006(2) 0.010(2) -0.030(3)
C16 0.068(3) 0.041(2) 0.032(2) 0.0105(19) -0.010(2) -0.015(2)
O13 0.123(4) 0.086(3) 0.096(3) 0.022(3) 0.035(3) 0.016(3)
C25 0.081(3) 0.038(3) 0.031(2) 0.0051(19) -0.019(2) 0.003(2)
C48 0.040(2) 0.057(3) 0.029(2) -0.0006(19) 0.0063(18) 0.019(2)
C24 0.100(4) 0.029(2) 0.040(3) 0.0036(19) -0.016(3) 0.002(2)
C31 0.098(4) 0.057(3) 0.024(2) 0.010(2) -0.003(2) -0.033(3)
C32 0.103(4) 0.053(3) 0.035(2) 0.008(2) 0.004(3) -0.041(3)
O16 0.172(6) 0.090(4) 0.237(7) 0.061(4) 0.094(5) 0.020(4)
O14 0.047(5) 0.173(10) 0.165(10) -0.090(8) 0.013(5) -0.022(6)
O15 0.58(5) 0.22(2) 0.29(3) 0.086(19) -0.34(3) -0.21(2)
O17 0.132(9) 0.138(11) 0.232(16) -0.146(12) -0.135(11) 0.090(9)

loop_
_atom_type_symbol
_atom_type_description
_atom_type_scat_dispersion_real
_atom_type_scat_dispersion_imag
_atom_type_scat_source
C C 0.0033 0.0016 'International Tables Vol C Tables 4.2.6.8 and 6.1.1.4'
H H 0.0000 0.0000 'International Tables Vol C Tables 4.2.6.8 and 6.1.1.4'
N N 0.0061 0.0033 'International Tables Vol C Tables 4.2.6.8 and 6.1.1.4'
O O 0.0106 0.0060 'International Tables Vol C Tables 4.2.6.8 and 6.1.1.4'
S S 0.1246 0.1234 'International Tables Vol C Tables 4.2.6.8 and 6.1.1.4'
Zn Zn 0.2839 1.4301 'International Tables Vol C Tables 4.2.6.8 and 6.1.1.4'

loop_
_geom_angle_atom_site_label_1
_geom_angle_atom_site_label_2
_geom_angle_atom_site_label_3
_geom_angle
_geom_angle_site_symmetry_1
_geom_angle_site_symmetry_3
_geom_angle_publ_flag
O9 Zn1 O7 87.30(9) . . ?
O9 Zn1 O1 88.38(10) . . ?
O9 Zn1 N8 116.90(12) . 4_666 ?
O1 Zn1 O7 168.39(10) . . ?
O3 Zn1 O9 136.69(11) . . ?
O3 Zn1 O7 88.35(10) . . ?
O3 Zn1 O1 87.42(10) . . ?
O3 Zn1 N8 106.39(12) . 4_666 ?
N8 Zn1 O7 94.52(11) 4_666 . ?
N8 Zn1 O1 97.04(11) 4_666 . ?
O2 Zn3 N12 105.71(11) . 1_656 ?
O2 Zn3 N4 104.59(13) . 2_656 ?
N1 Zn3 O2 111.14(12) . . ?
N1 Zn3 N12 106.35(12) . 1_656 ?
N1 Zn3 N4 121.07(12) . 2_656 ?
N4 Zn3 N12 106.99(12) 2_656 1_656 ?
O10 Zn2 N9 113.12(12) . . ?
O10 Zn2 N5 104.43(13) . . ?
O8 Zn2 O10 95.61(11) 3_666 . ?
O8 Zn2 N9 119.77(12) 3_666 . ?
O8 Zn2 N5 110.91(13) 3_666 . ?
N5 Zn2 N9 111.09(13) . . ?
O10 S2 C13 104.00(16) . . ?
O11 S2 O10 111.3(2) . . ?
O11 S2 C13 106.71(18) . . ?
O12 S2 O10 112.3(2) . . ?
O12 S2 O11 113.9(3) . . ?
O12 S2 C13 107.95(18) . . ?
O6 S1 O4 109.3(3) . . ?
O6 S1 C6 106.51(19) . . ?
O5 S1 O6 115.9(3) . . ?
O5 S1 O4 112.2(3) . . ?
O5 S1 C6 107.4(2) . . ?
O4 S1 C6 104.8(2) . . ?
C10 O9 Zn1 125.2(2) . . ?
C8 O7 Zn1 126.4(2) . . ?
C1 O1 Zn1 127.4(2) . . ?
C3 O3 Zn1 124.8(2) . . ?
S2 O10 Zn2 138.97(18) . . ?
C8 O8 Zn2 111.2(2) . 3_666 ?
C1 O2 Zn3 110.0(2) . . ?
C17 N1 Zn3 127.7(2) . . ?
C17 N1 C15 106.1(3) . . ?
C15 N1 Zn3 125.4(3) . . ?
C50 N11 C45 126.7(3) . . ?
C50 N11 C48 106.5(3) . . ?
C48 N11 C45 126.7(3) . . ?
C17 N2 C18 124.9(3) . . ?
C17 N2 C16 106.8(3) . . ?
C16 N2 C18 127.9(3) . . ?
C50 N12 Zn3 128.3(2) . 1_454 ?
C50 N12 C49 105.6(3) . . ?
C49 N12 Zn3 126.1(2) . 1_454 ?
C26 N4 Zn3 126.9(3) . 2_646 ?
C26 N4 C25 105.9(3) . . ?
C25 N4 Zn3 126.7(3) . 2_646 ?
C29 N6 C30 124.8(3) . . ?
C29 N6 C28 106.9(3) . . ?
C28 N6 C30 127.7(3) . . ?
C26 N3 C21 126.8(3) . . ?
C26 N3 C24 107.0(3) . . ?
C24 N3 C21 126.1(3) . . ?
C41 N9 Zn2 128.1(3) . . ?
C41 N9 C39 105.9(3) . . ?
C39 N9 Zn2 126.0(3) . . ?
C36 N7 C33 125.6(3) . . ?
C38 N7 C36 106.9(3) . . ?
C38 N7 C33 127.0(3) . . ?
C29 N5 Zn2 124.3(3) . . ?
C29 N5 C27 105.6(3) . . ?
C27 N5 Zn2 130.1(3) . . ?
C41 N10 C42 128.1(3) . . ?
C41 N10 C40 106.6(3) . . ?
C40 N10 C42 125.0(3) . . ?
C37 N8 Zn1 124.7(3) . 4_465 ?
C38 N8 Zn1 126.9(3) . 4_465 ?
C38 N8 C37 105.9(3) . . ?
O1 C1 O2 120.0(3) . . ?
O1 C1 C2 121.6(3) . . ?
O2 C1 C2 118.4(3) . . ?
O7 C8 O8 119.7(3) . . ?
O7 C8 C9 122.3(3) . . ?
O8 C8 C9 117.9(3) . . ?
O9 C10 C9 125.2(3) . . ?
O9 C10 C11 117.7(3) . . ?
C11 C10 C9 117.1(3) . . ?
C9 C14 H14 119.0 . . ?
C13 C14 H14 119.0 . . ?
C13 C14 C9 121.9(3) . . ?
C46 C45 N11 119.9(3) . . ?
C46 C45 C44 119.6(3) . . ?
C44 C45 N11 120.4(3) . . ?
C10 C9 C8 123.1(3) . . ?
C14 C9 C8 117.4(3) . . ?
C14 C9 C10 119.5(3) . . ?
O3 C3 C2 126.0(3) . . ?
O3 C3 C4 117.4(3) . . ?
C4 C3 C2 116.6(3) . . ?
C3 C2 C1 123.0(3) . . ?
C7 C2 C1 117.4(3) . . ?
C7 C2 C3 119.7(3) . . ?
C11 C12 H12 120.1 . . ?
C11 C12 C13 119.9(3) . . ?
C13 C12 H12 120.1 . . ?
N1 C17 N2 110.8(3) . . ?
N1 C17 H17 124.6 . . ?
N2 C17 H17 124.6 . . ?
N4 C26 N3 110.8(3) . . ?
N4 C26 H26 124.6 . . ?
N3 C26 H26 124.6 . . ?
C10 C11 H11 118.9 . . ?
C12 C11 C10 122.3(3) . . ?
C12 C11 H11 118.9 . . ?
C2 C7 H7 118.9 . . ?
C6 C7 C2 122.1(3) . . ?
C6 C7 H7 118.9 . . ?
C23 C18 N2 119.3(3) . . ?
C23 C18 C19 120.6(3) . . ?
C19 C18 N2 120.0(3) . . ?
C14 C13 S2 122.5(3) . . ?
C14 C13 C12 119.3(3) . . ?
C12 C13 S2 118.2(3) . . ?
C43 C42 N10 120.5(3) . . ?
C47 C42 N10 119.1(3) . . ?
C47 C42 C43 120.2(3) . . ?
C22 C21 N3 119.5(3) . . ?
C20 C21 N3 120.2(3) . . ?
C20 C21 C22 120.3(3) . . ?
N11 C50 H50 124.1 . . ?
N12 C50 N11 111.8(3) . . ?
N12 C50 H50 124.1 . . ?
C21 C22 H22 120.2 . . ?
C23 C22 C21 119.5(4) . . ?
C23 C22 H22 120.2 . . ?
N9 C41 N10 111.4(3) . . ?
N9 C41 H41 124.3 . . ?
N10 C41 H41 124.3 . . ?
C35 C30 N6 118.5(3) . . ?
C31 C30 N6 121.7(3) . . ?
C31 C30 C35 119.7(4) . . ?
C45 C46 H46 119.8 . . ?
C47 C46 C45 120.3(4) . . ?
C47 C46 H46 119.8 . . ?
C18 C23 C22 119.8(4) . . ?
C18 C23 H23 120.1 . . ?
C22 C23 H23 120.1 . . ?
C4 C5 H5 119.9 . . ?
C4 C5 C6 120.3(3) . . ?
C6 C5 H5 119.9 . . ?
N6 C29 H29 124.6 . . ?
N5 C29 N6 110.7(3) . . ?
N5 C29 H29 124.6 . . ?
C3 C4 H4 118.7 . . ?
C5 C4 C3 122.6(3) . . ?
C5 C4 H4 118.7 . . ?
C42 C43 H43 120.0 . . ?
C42 C43 C44 120.1(4) . . ?
C44 C43 H43 120.0 . . ?
C7 C6 S1 121.3(3) . . ?
C7 C6 C5 118.7(3) . . ?
C5 C6 S1 119.6(3) . . ?
C42 C47 C46 119.8(3) . . ?
C42 C47 H47 120.1 . . ?
C46 C47 H47 120.1 . . ?
C30 C35 H35 120.1 . . ?
C30 C35 C34 119.9(4) . . ?
C34 C35 H35 120.1 . . ?
C35 C34 H34 120.0 . . ?
C33 C34 C35 120.0(4) . . ?
C33 C34 H34 120.0 . . ?
C21 C20 H20 120.0 . . ?
C19 C20 C21 119.9(4) . . ?
C19 C20 H20 120.0 . . ?
C45 C44 H44 120.1 . . ?
C43 C44 C45 119.7(3) . . ?
C43 C44 H44 120.1 . . ?
N10 C40 H40 126.6 . . ?
C39 C40 N10 106.8(4) . . ?
C39 C40 H40 126.6 . . ?
N7 C36 H36 126.8 . . ?
C37 C36 N7 106.4(4) . . ?
C37 C36 H36 126.8 . . ?
N8 C37 H37 125.1 . . ?
C36 C37 N8 109.9(4) . . ?
C36 C37 H37 125.1 . . ?
N7 C38 H38 124.5 . . ?
N8 C38 N7 111.0(4) . . ?
N8 C38 H38 124.5 . . ?
N12 C49 H49 125.1 . . ?
C48 C49 N12 109.8(3) . . ?
C48 C49 H49 125.1 . . ?
C34 C33 N7 118.1(3) . . ?
C32 C33 N7 121.8(4) . . ?
C32 C33 C34 120.1(4) . . ?
N1 C15 H15 125.3 . . ?
C16 C15 N1 109.5(4) . . ?
C16 C15 H15 125.3 . . ?
C18 C19 H19 120.2 . . ?
C20 C19 C18 119.7(4) . . ?
C20 C19 H19 120.2 . . ?
N5 C27 H27 125.2 . . ?
C28 C27 N5 109.6(4) . . ?
C28 C27 H27 125.2 . . ?
N9 C39 H39 125.4 . . ?
C40 C39 N9 109.2(3) . . ?
C40 C39 H39 125.4 . . ?
N6 C28 H28 126.4 . . ?
C27 C28 N6 107.2(4) . . ?
C27 C28 H28 126.4 . . ?
N2 C16 H16 126.6 . . ?
C15 C16 N2 106.8(4) . . ?
C15 C16 H16 126.6 . . ?
H13A O13 H13B 104.4 . . ?
N4 C25 H25 125.3 . . ?
C24 C25 N4 109.3(4) . . ?
C24 C25 H25 125.3 . . ?
N11 C48 H48 126.9 . . ?
C49 C48 N11 106.2(3) . . ?
C49 C48 H48 126.9 . . ?
N3 C24 H24 126.5 . . ?
C25 C24 N3 106.9(4) . . ?
C25 C24 H24 126.5 . . ?
C30 C31 H31 119.8 . . ?
C30 C31 C32 120.4(4) . . ?
C32 C31 H31 119.8 . . ?
C33 C32 C31 119.9(4) . . ?
C33 C32 H32 120.0 . . ?
C31 C32 H32 120.0 . . ?
H16A O16 H16B 104.5 . . ?
H14A O14 H14B 109.4 . . ?
H15A O15 H15B 104.5 . . ?
H17A O17 H17B 104.5 . . ?

loop_
_geom_bond_atom_site_label_1
_geom_bond_atom_site_label_2
_geom_bond_distance
_geom_bond_site_symmetry_2
_geom_bond_publ_flag
Zn1 O9 1.969(2) . ?
Zn1 O7 2.079(2) . ?
Zn1 O1 2.075(2) . ?
Zn1 O3 1.966(2) . ?
Zn1 N8 2.048(3) 4_666 ?
Zn3 O2 1.992(3) . ?
Zn3 N1 1.988(3) . ?
Zn3 N12 2.025(3) 1_656 ?
Zn3 N4 1.995(3) 2_656 ?
Zn2 O10 1.966(3) . ?
Zn2 O8 1.963(2) 3_666 ?
Zn2 N9 1.998(3) . ?
Zn2 N5 1.996(3) . ?
S2 O10 1.465(3) . ?
S2 O11 1.436(3) . ?
S2 C13 1.767(3) . ?
S2 O12 1.417(3) . ?
S1 O6 1.439(4) . ?
S1 O5 1.404(3) . ?
S1 O4 1.447(4) . ?
S1 C6 1.770(4) . ?
O9 C10 1.315(4) . ?
O7 C8 1.258(4) . ?
O1 C1 1.264(4) . ?
O3 C3 1.308(4) . ?
O8 C8 1.270(4) . ?
O2 C1 1.273(4) . ?
N1 C17 1.322(4) . ?
N1 C15 1.376(5) . ?
N11 C45 1.427(4) . ?
N11 C50 1.345(4) . ?
N11 C48 1.391(5) . ?
N2 C17 1.347(4) . ?
N2 C18 1.430(4) . ?
N2 C16 1.379(5) . ?
N12 C50 1.316(4) . ?
N12 C49 1.381(5) . ?
N4 C26 1.314(4) . ?
N4 C25 1.379(5) . ?
N6 C30 1.432(5) . ?
N6 C29 1.342(5) . ?
N6 C28 1.362(5) . ?
N3 C26 1.345(4) . ?
N3 C21 1.432(5) . ?
N3 C24 1.367(5) . ?
N9 C41 1.317(5) . ?
N9 C39 1.381(5) . ?
N7 C36 1.378(5) . ?
N7 C38 1.345(5) . ?
N7 C33 1.432(5) . ?
N5 C29 1.325(5) . ?
N5 C27 1.369(5) . ?
N10 C42 1.439(4) . ?
N10 C41 1.344(5) . ?
N10 C40 1.380(5) . ?
N8 C37 1.371(5) . ?
N8 C38 1.319(5) . ?
C1 C2 1.485(5) . ?
C8 C9 1.481(5) . ?
C10 C9 1.424(5) . ?
C10 C11 1.419(5) . ?
C14 H14 0.9300 . ?
C14 C9 1.400(5) . ?
C14 C13 1.371(5) . ?
C45 C46 1.381(5) . ?
C45 C44 1.389(5) . ?
C3 C2 1.419(5) . ?
C3 C4 1.413(5) . ?
C2 C7 1.399(5) . ?
C12 H12 0.9300 . ?
C12 C11 1.370(5) . ?
C12 C13 1.406(5) . ?
C17 H17 0.9300 . ?
C26 H26 0.9300 . ?
C11 H11 0.9300 . ?
C7 H7 0.9300 . ?
C7 C6 1.369(5) . ?
C18 C23 1.372(5) . ?
C18 C19 1.379(5) . ?
C42 C43 1.379(5) . ?
C42 C47 1.377(5) . ?
C21 C22 1.383(5) . ?
C21 C20 1.376(5) . ?
C50 H50 0.9300 . ?
C22 H22 0.9300 . ?
C22 C23 1.383(5) . ?
C41 H41 0.9300 . ?
C30 C35 1.378(5) . ?
C30 C31 1.371(5) . ?
C46 H46 0.9300 . ?
C46 C47 1.378(5) . ?
C23 H23 0.9300 . ?
C5 H5 0.9300 . ?
C5 C4 1.363(5) . ?
C5 C6 1.398(5) . ?
C29 H29 0.9300 . ?
C4 H4 0.9300 . ?
C43 H43 0.9300 . ?
C43 C44 1.380(5) . ?
C47 H47 0.9300 . ?
C35 H35 0.9300 . ?
C35 C34 1.383(5) . ?
C34 H34 0.9300 . ?
C34 C33 1.371(5) . ?
C20 H20 0.9300 . ?
C20 C19 1.375(5) . ?
C44 H44 0.9300 . ?
C40 H40 0.9300 . ?
C40 C39 1.344(5) . ?
C36 H36 0.9300 . ?
C36 C37 1.342(6) . ?
C37 H37 0.9300 . ?
C38 H38 0.9300 . ?
C49 H49 0.9300 . ?
C49 C48 1.346(5) . ?
C33 C32 1.370(6) . ?
C15 H15 0.9300 . ?
C15 C16 1.338(6) . ?
C19 H19 0.9300 . ?
C27 H27 0.9300 . ?
C27 C28 1.333(6) . ?
C39 H39 0.9300 . ?
C28 H28 0.9300 . ?
C16 H16 0.9300 . ?
O13 H13A 0.8508 . ?
O13 H13B 0.8505 . ?
C25 H25 0.9300 . ?
C25 C24 1.335(6) . ?
C48 H48 0.9300 . ?
C24 H24 0.9300 . ?
C31 H31 0.9300 . ?
C31 C32 1.378(6) . ?
C32 H32 0.9300 . ?
O16 H16A 0.8501 . ?
O16 H16B 0.8498 . ?
O14 H14A 0.8499 . ?
O14 H14B 0.8504 . ?
O15 H15A 0.8501 . ?
O15 H15B 0.8502 . ?
O17 H17A 0.8497 . ?
O17 H17B 0.8499 . ?

loop_
_geom_hbond_atom_site_label_D
_geom_hbond_atom_site_label_H
_geom_hbond_atom_site_label_A
_geom_hbond_distance_DH
_geom_hbond_distance_HA
_geom_hbond_distance_DA
_geom_hbond_angle_DHA
_geom_hbond_site_symmetry_A
_geom_hbond_publ_flag
C29 H29 O7 0.93 2.49 3.076(4) 120.9 3_666 yes
C36 H36 O13 0.93 2.40 3.200(6) 144.8 3_666 yes
C15 H15 O4 0.93 2.28 3.178(5) 160.9 3_767 yes
O13 H13A O6 0.85 1.97 2.807(6) 167.3 . yes
O13 H13B O14 0.85 1.97 2.816(10) 170.3 . yes
O16 H16B O2 0.85 2.16 2.999(6) 166.9 . yes
O14 H14A O15 0.85 1.81 2.62(2) 158.5 . yes
O17 H17A O5 0.85 2.08 2.923(11) 173.5 . yes

loop_
_geom_torsion_atom_site_label_1
_geom_torsion_atom_site_label_2
_geom_torsion_atom_site_label_3
_geom_torsion_atom_site_label_4
_geom_torsion
_geom_torsion_site_symmetry_1
_geom_torsion_site_symmetry_2
_geom_torsion_site_symmetry_3
_geom_torsion_site_symmetry_4
_geom_torsion_publ_flag
Zn1 O9 C10 C9 -23.4(5) . . . . ?
Zn1 O9 C10 C11 156.4(2) . . . . ?
Zn1 O7 C8 O8 -159.3(3) . . . . ?
Zn1 O7 C8 C9 20.2(5) . . . . ?
Zn1 O1 C1 O2 -164.1(3) . . . . ?
Zn1 O1 C1 C2 15.3(5) . . . . ?
Zn1 O3 C3 C2 -24.3(5) . . . . ?
Zn1 O3 C3 C4 155.3(3) . . . . ?
Zn1 N8 C37 C36 -162.0(3) 4_465 . . . ?
Zn1 N8 C38 N7 161.2(3) 4_465 . . . ?
Zn3 O2 C1 O1 1.9(4) . . . . ?
Zn3 O2 C1 C2 -177.5(3) . . . . ?
Zn3 N1 C17 N2 169.9(2) . . . . ?
Zn3 N1 C15 C16 -169.1(3) . . . . ?
Zn3 N12 C50 N11 179.7(2) 1_454 . . . ?
Zn3 N12 C49 C48 -179.4(3) 1_454 . . . ?
Zn3 N4 C26 N3 -172.0(2) 2_646 . . . ?
Zn3 N4 C25 C24 171.2(3) 2_646 . . . ?
Zn2 O8 C8 O7 -1.0(4) 3_666 . . . ?
Zn2 O8 C8 C9 179.5(2) 3_666 . . . ?
Zn2 N9 C41 N10 -179.8(2) . . . . ?
Zn2 N9 C39 C40 179.4(3) . . . . ?
Zn2 N5 C29 N6 179.3(2) . . . . ?
Zn2 N5 C27 C28 -179.4(3) . . . . ?
O9 C10 C9 C8 -1.4(5) . . . . ?
O9 C10 C9 C14 178.5(3) . . . . ?
O9 C10 C11 C12 -178.5(3) . . . . ?
O7 C8 C9 C10 2.6(5) . . . . ?
O7 C8 C9 C14 -177.3(3) . . . . ?
O1 C1 C2 C3 6.4(6) . . . . ?
O1 C1 C2 C7 -173.6(3) . . . . ?
O3 C3 C2 C1 -2.0(6) . . . . ?
O3 C3 C2 C7 178.0(3) . . . . ?
O3 C3 C4 C5 -178.5(4) . . . . ?
O10 S2 C13 C14 14.8(4) . . . . ?
O10 S2 C13 C12 -167.1(3) . . . . ?
O8 C8 C9 C10 -177.9(3) . . . . ?
O8 C8 C9 C14 2.2(5) . . . . ?
O2 C1 C2 C3 -174.2(3) . . . . ?
O2 C1 C2 C7 5.8(5) . . . . ?
N1 C15 C16 N2 -1.6(5) . . . . ?
N11 C45 C46 C47 -175.4(3) . . . . ?
N11 C45 C44 C43 173.2(4) . . . . ?
N2 C18 C23 C22 173.4(3) . . . . ?
N2 C18 C19 C20 -172.4(4) . . . . ?
N12 C49 C48 N11 -0.6(5) . . . . ?
N4 C25 C24 N3 1.4(6) . . . . ?
N6 C30 C35 C34 -176.4(4) . . . . ?
N6 C30 C31 C32 176.5(5) . . . . ?
N3 C21 C22 C23 -174.5(4) . . . . ?
N3 C21 C20 C19 175.4(4) . . . . ?
N7 C36 C37 N8 -0.3(5) . . . . ?
N7 C33 C32 C31 177.6(5) . . . . ?
N5 C27 C28 N6 0.3(6) . . . . ?
N10 C42 C43 C44 -172.6(4) . . . . ?
N10 C42 C47 C46 170.5(4) . . . . ?
N10 C40 C39 N9 0.1(4) . . . . ?
O11 S2 O10 Zn2 -39.8(4) . . . . ?
O11 S2 C13 C14 -102.9(3) . . . . ?
O11 S2 C13 C12 75.2(3) . . . . ?
C1 C2 C7 C6 -179.3(3) . . . . ?
O6 S1 C6 C7 -149.3(3) . . . . ?
O6 S1 C6 C5 37.0(4) . . . . ?
C45 N11 C50 N12 -177.9(3) . . . . ?
C45 N11 C48 C49 178.1(4) . . . . ?
C45 C46 C47 C42 1.8(6) . . . . ?
C9 C10 C11 C12 1.3(5) . . . . ?
C9 C14 C13 S2 179.6(3) . . . . ?
C9 C14 C13 C12 1.6(5) . . . . ?
C3 C2 C7 C6 0.8(6) . . . . ?
C2 C3 C4 C5 1.2(6) . . . . ?
C2 C7 C6 S1 -173.1(3) . . . . ?
C2 C7 C6 C5 0.7(6) . . . . ?
C17 N1 C15 C16 1.0(5) . . . . ?
C17 N2 C18 C23 -38.1(5) . . . . ?
C17 N2 C18 C19 138.3(4) . . . . ?
C17 N2 C16 C15 1.6(5) . . . . ?
C26 N4 C25 C24 -1.1(5) . . . . ?
C26 N3 C21 C22 -154.5(4) . . . . ?
C26 N3 C21 C20 27.5(6) . . . . ?
C26 N3 C24 C25 -1.2(5) . . . . ?
C11 C10 C9 C8 178.8(3) . . . . ?
C11 C10 C9 C14 -1.3(5) . . . . ?
C11 C12 C13 S2 -179.7(3) . . . . ?
C11 C12 C13 C14 -1.6(5) . . . . ?
C18 N2 C17 N1 -175.2(3) . . . . ?
C18 N2 C16 C15 175.6(4) . . . . ?
C13 S2 O10 Zn2 -154.3(3) . . . . ?
C13 C14 C9 C8 179.8(3) . . . . ?
C13 C14 C9 C10 -0.1(5) . . . . ?
C13 C12 C11 C10 0.1(5) . . . . ?
C42 N10 C41 N9 175.4(3) . . . . ?
C42 N10 C40 C39 -175.3(3) . . . . ?
C42 C43 C44 C45 2.5(6) . . . . ?
C21 N3 C26 N4 -176.8(3) . . . . ?
C21 N3 C24 C25 176.1(4) . . . . ?
C21 C22 C23 C18 -0.7(6) . . . . ?
C21 C20 C19 C18 -1.1(6) . . . . ?
O5 S1 C6 C7 -24.5(4) . . . . ?
O5 S1 C6 C5 161.7(4) . . . . ?
C50 N11 C45 C46 152.6(4) . . . . ?
C50 N11 C45 C44 -25.6(6) . . . . ?
C50 N11 C48 C49 0.5(5) . . . . ?
C50 N12 C49 C48 0.4(5) . . . . ?
O12 S2 O10 Zn2 89.2(4) . . . . ?
O12 S2 C13 C14 134.3(3) . . . . ?
O12 S2 C13 C12 -47.6(4) . . . . ?
C22 C21 C20 C19 -2.6(6) . . . . ?
C41 N9 C39 C40 0.5(4) . . . . ?
C41 N10 C42 C43 -38.0(6) . . . . ?
C41 N10 C42 C47 147.2(4) . . . . ?
C41 N10 C40 C39 -0.7(4) . . . . ?
C30 N6 C29 N5 171.8(3) . . . . ?
C30 N6 C28 C27 -171.6(4) . . . . ?
C30 C35 C34 C33 -0.8(6) . . . . ?
C30 C31 C32 C33 0.3(9) . . . . ?
C46 C45 C44 C43 -5.0(6) . . . . ?
C23 C18 C19 C20 3.9(6) . . . . ?
C29 N6 C30 C35 -10.0(6) . . . . ?
C29 N6 C30 C31 173.0(4) . . . . ?
C29 N6 C28 C27 -0.3(5) . . . . ?
C29 N5 C27 C28 -0.2(5) . . . . ?
C4 C3 C2 C1 178.4(3) . . . . ?
C4 C3 C2 C7 -1.7(5) . . . . ?
C4 C5 C6 S1 172.7(3) . . . . ?
C4 C5 C6 C7 -1.3(6) . . . . ?
C43 C42 C47 C46 -4.4(6) . . . . ?
O4 S1 C6 C7 95.0(4) . . . . ?
O4 S1 C6 C5 -78.8(4) . . . . ?
C6 C5 C4 C3 0.3(6) . . . . ?
C47 C42 C43 C44 2.2(6) . . . . ?
C35 C30 C31 C32 -0.4(8) . . . . ?
C35 C34 C33 N7 -177.4(4) . . . . ?
C35 C34 C33 C32 0.7(7) . . . . ?
C34 C33 C32 C31 -0.4(8) . . . . ?
C20 C21 C22 C23 3.5(6) . . . . ?
C44 C45 C46 C47 2.9(6) . . . . ?
C40 N10 C42 C43 135.5(4) . . . . ?
C40 N10 C42 C47 -39.4(5) . . . . ?
C40 N10 C41 N9 1.0(4) . . . . ?
C36 N7 C38 N8 0.9(5) . . . . ?
C36 N7 C33 C34 -28.8(6) . . . . ?
C36 N7 C33 C32 153.2(5) . . . . ?
C37 N8 C38 N7 -1.1(4) . . . . ?
C38 N7 C36 C37 -0.3(4) . . . . ?
C38 N7 C33 C34 141.6(4) . . . . ?
C38 N7 C33 C32 -36.5(6) . . . . ?
C38 N8 C37 C36 0.8(4) . . . . ?
C49 N12 C50 N11 -0.1(4) . . . . ?
C33 N7 C36 C37 171.6(4) . . . . ?
C33 N7 C38 N8 -170.9(3) . . . . ?
C15 N1 C17 N2 0.1(4) . . . . ?
C19 C18 C23 C22 -3.0(6) . . . . ?
C27 N5 C29 N6 0.1(5) . . . . ?
C39 N9 C41 N10 -0.9(4) . . . . ?
C28 N6 C30 C35 159.9(4) . . . . ?
C28 N6 C30 C31 -17.1(7) . . . . ?
C28 N6 C29 N5 0.1(5) . . . . ?
C16 N2 C17 N1 -1.1(4) . . . . ?
C16 N2 C18 C23 149.0(4) . . . . ?
C16 N2 C18 C19 -34.6(6) . . . . ?
C25 N4 C26 N3 0.3(4) . . . . ?
C48 N11 C45 C46 -24.5(6) . . . . ?
C48 N11 C45 C44 157.3(4) . . . . ?
C48 N11 C50 N12 -0.2(4) . . . . ?
C24 N3 C26 N4 0.5(5) . . . . ?
C24 N3 C21 C22 28.7(6) . . . . ?
C24 N3 C21 C20 -149.3(4) . . . . ?
C31 C30 C35 C34 0.6(6) . . . . ?
